data_4088424
loop_
_publ_author_name
'Shimogawa, Ryuichi'
'Konishi, Gen-ichi'
'Takao, Toshiro'
'Suzuki, Hiroharu'

_publ_section_title
;
 Photoinduced Reactions of Diruthenium Tetrahydride Complexes:
 Carbon--Hydrogen Bond Cleavage of Tetrahydrofuran Leading to Bridging
 Cyclic Fischer-Type Carbene Complexes
;
_journal_issue 10
_journal_name_full Organometallics
_journal_page_first 1446
_journal_paper_doi 10.1021/acs.organomet.6b00070
_journal_volume 35
_journal_year 2016
_chemical_formula_sum 'C38 H66 O Ru2'
_chemical_formula_weight 741.04
_space_group_crystal_system monoclinic
_space_group_IT_number 7
_space_group_name_Hall 'P -2yac'
_space_group_name_H-M_alt 'P 1 n 1'
_atom_sites_solution_hydrogens mixed
_audit_creation_method SHELXL-2014/7
_cell_angle_alpha 90
_cell_angle_beta 103.059(2)
_cell_angle_gamma 90
_cell_formula_units_Z 2
_cell_length_a 10.2806(6)
_cell_length_b 11.8219(7)
_cell_length_c 15.4868(10)
_cell_measurement_reflns_used 18302
_cell_measurement_temperature 298(2)
_cell_measurement_theta_max 27.459
_cell_measurement_theta_min 3.189
_cell_volume 1833.53(19)
_computing_cell_refinement 'RAPID AUTO (Rigaku, 2006)'
_computing_data_collection 'RAPID AUTO (Rigaku, 2006)'
_computing_data_reduction 'RAPID AUTO (Rigaku, 2006)'
_computing_molecular_graphics 'ORTEX (P.McArdle, 1995)'
_computing_publication_material 'SHELXL-2014/7 (Sheldrick, 2014)'
_computing_structure_refinement 'SHELXL-2014/7 (Sheldrick, 2014)'
_computing_structure_solution 'SHELXT-2014/5 (Sheldrick, 2014)'
_diffrn_ambient_temperature 298(2)
_diffrn_detector_area_resol_mean 10
_diffrn_measured_fraction_theta_full 0.998
_diffrn_measured_fraction_theta_max 0.997
_diffrn_measurement_device_type 'Rigaku R-AXIS RAPID Imaging Plate'
_diffrn_measurement_method \w
_diffrn_radiation_type MoK\a
_diffrn_radiation_wavelength 0.71069
_diffrn_reflns_av_R_equivalents 0.0320
_diffrn_reflns_av_unetI/netI 0.0439
_diffrn_reflns_Laue_measured_fraction_full 0.998
_diffrn_reflns_Laue_measured_fraction_max 0.997
_diffrn_reflns_limit_h_max 13
_diffrn_reflns_limit_h_min -13
_diffrn_reflns_limit_k_max 14
_diffrn_reflns_limit_k_min -15
_diffrn_reflns_limit_l_max 20
_diffrn_reflns_limit_l_min -20
_diffrn_reflns_number 17803
_diffrn_reflns_point_group_measured_fraction_full 0.988
_diffrn_reflns_point_group_measured_fraction_max 0.978
_diffrn_reflns_theta_full 25.240
_diffrn_reflns_theta_max 27.459
_diffrn_reflns_theta_min 3.189
_diffrn_source 'Rigaku Rotating Anode Ultrax18'
_exptl_absorpt_coefficient_mu 0.850
_exptl_absorpt_correction_T_max 0.8787
_exptl_absorpt_correction_T_min 0.8124
_exptl_absorpt_correction_type numerical
_exptl_absorpt_process_details 'NUMABS (T. Higashi, 1999)'
_exptl_crystal_colour brown
_exptl_crystal_density_diffrn 1.342
_exptl_crystal_density_meas ?
_exptl_crystal_description block
_exptl_crystal_F_000 780
_exptl_crystal_size_max 0.321
_exptl_crystal_size_mid 0.183
_exptl_crystal_size_min 0.173
_refine_diff_density_max 0.462
_refine_diff_density_min -0.470
_refine_diff_density_rms 0.070
_refine_ls_abs_structure_details
;
 Flack x determined using 3803 quotients [(I+)-(I-)]/[(I+)+(I-)]
 (Parsons, Flack and Wagner, Acta Cryst. B69 (2013) 249-259).
;
_refine_ls_abs_structure_Flack -0.016(17)
_refine_ls_extinction_method none
_refine_ls_goodness_of_fit_ref 1.044
_refine_ls_hydrogen_treatment mixed
_refine_ls_matrix_type full
_refine_ls_number_parameters 465
_refine_ls_number_reflns 8224
_refine_ls_number_restraints 2
_refine_ls_restrained_S_all 1.043
_refine_ls_R_factor_all 0.0283
_refine_ls_R_factor_gt 0.0275
_refine_ls_shift/su_max 0.001
_refine_ls_shift/su_mean 0.000
_refine_ls_structure_factor_coef Fsqd
_refine_ls_weighting_details 'w=1/[\s^2^(Fo^2^)+(0.0389P)^2^+0.5791P] where P=(Fo^2^+2Fc^2^)/3'
_refine_ls_weighting_scheme calc
_refine_ls_wR_factor_gt 0.0703
_refine_ls_wR_factor_ref 0.0711
_reflns_Friedel_coverage 0.958
_reflns_Friedel_fraction_full 0.978
_reflns_Friedel_fraction_max 0.958
_reflns_number_gt 8063
_reflns_number_total 8224
_reflns_threshold_expression 'I > 2\s(I)'
_cod_data_source_file om6b00070_si_002.cif
_cod_data_source_block tbucpthf_a
_cod_depositor_comments
;
The following automatic conversions were performed:

data item '_exptl_absorpt_correction_type' value 'Numerical' was
changed to 'numerical' in accordance with the
/home/saulius/struct/COD-crude-data/automatic-downloads/DataCite-retrospective/ACS/depositions/lib/dictionaries/cif_core.dic
dictionary named 'cif_core.dic' version 2.4.2 last updated on
2011-04-26.

data item '_exptl_crystal_density_meas' value 'not measured' was
changed to '?' -- the value is perceived as not measured.

Automatic conversion script
Id: cif_fix_values 6909 2019-04-08 15:41:33Z antanas 
;
_cod_original_sg_symbol_H-M 'P n'
_cod_database_code 4088424
_shelx_shelxl_version_number 2014/7
_shelx_space_group_comment
;
The symmetry employed for this shelxl refinement is uniquely defined
by the following loop, which should always be used as a source of
symmetry information in preference to the above space-group names.
They are only intended as comments.
;
_shelx_estimated_absorpt_t_min 0.772
_shelx_estimated_absorpt_t_max 0.867

loop_
_space_group_symop_operation_xyz
'x, y, z'
'x+1/2, -y, z+1/2'

loop_
_atom_site_label
_atom_site_type_symbol
_atom_site_fract_x
_atom_site_fract_y
_atom_site_fract_z
_atom_site_U_iso_or_equiv
_atom_site_adp_type
_atom_site_occupancy
_atom_site_site_symmetry_order
_atom_site_calc_flag
_atom_site_refinement_flags_posn
_atom_site_refinement_flags_adp
_atom_site_refinement_flags_occupancy
_atom_site_disorder_assembly
_atom_site_disorder_group
Ru1 Ru 0.47899(3) 0.24023(2) 0.51722(3) 0.01696(8) Uani 1 1 d . . . . .
Ru2 Ru 0.53195(2) 0.43547(3) 0.49609(2) 0.01785(9) Uani 1 1 d . . . . .
C1 C 0.5301(6) 0.3072(4) 0.4025(3) 0.0352(12) Uani 1 1 d . . . . .
C3 C 0.5229(9) 0.2188(6) 0.2622(4) 0.0574(18) Uani 1 1 d . . . . .
O1 O 0.6628(7) 0.2708(5) 0.3941(4) 0.0315(15) Uani 0.775(13) 1 d . . P A 1
C2 C 0.4443(13) 0.3036(8) 0.3124(5) 0.042(2) Uani 0.775(13) 1 d . . P A 1
C4 C 0.6591(10) 0.2446(6) 0.3016(5) 0.049(2) Uani 0.775(13) 1 d . . P A 1
O1A O 0.3841(17) 0.3215(13) 0.3300(10) 0.020(4) Uani 0.225(13) 1 d . . P A 2
C2A C 0.615(2) 0.2793(19) 0.356(2) 0.024(6) Uani 0.225(13) 1 d . . P A 2
C4A C 0.414(2) 0.2895(18) 0.2448(12) 0.028(6) Uani 0.225(13) 1 d . . P A 2
C5 C 0.5527(5) 0.0620(3) 0.5311(3) 0.0209(9) Uani 1 1 d . . . . .
C6 C 0.4386(4) 0.0686(3) 0.4602(3) 0.0183(8) Uani 1 1 d . . . . .
H6 H 0.4385 0.0512 0.4016 0.022 Uiso 1 1 calc R U . . .
C7 C 0.3230(4) 0.1055(3) 0.4900(3) 0.0191(8) Uani 1 1 d . . . . .
C8 C 0.3685(4) 0.1244(3) 0.5855(3) 0.0188(8) Uani 1 1 d . . . . .
C9 C 0.5074(4) 0.0973(4) 0.6071(3) 0.0199(8) Uani 1 1 d . . . . .
H9 H 0.5616 0.1022 0.6638 0.024 Uiso 1 1 calc R U . . .
C10 C 0.6895(4) 0.0134(4) 0.5321(3) 0.0260(9) Uani 1 1 d . . . . .
C11 C 0.7055(5) -0.0135(5) 0.4391(4) 0.0337(11) Uani 1 1 d . . . . .
H11A H 0.7918 -0.0464 0.4423 0.051 Uiso 1 1 calc R U . . .
H11B H 0.6974 0.0548 0.4048 0.051 Uiso 1 1 calc R U . . .
H11C H 0.6375 -0.0660 0.4115 0.051 Uiso 1 1 calc R U . . .
C12 C 0.7048(6) -0.0971(5) 0.5846(4) 0.0431(13) Uani 1 1 d . . . . .
H12A H 0.7894 -0.1309 0.5838 0.065 Uiso 1 1 calc R U . . .
H12B H 0.6342 -0.1481 0.5583 0.065 Uiso 1 1 calc R U . . .
H12C H 0.7003 -0.0818 0.6447 0.065 Uiso 1 1 calc R U . . .
C13 C 0.7994(5) 0.0954(5) 0.5785(4) 0.0434(14) Uani 1 1 d . . . . .
H13A H 0.8854 0.0624 0.5806 0.065 Uiso 1 1 calc R U . . .
H13B H 0.7897 0.1097 0.6377 0.065 Uiso 1 1 calc R U . . .
H13C H 0.7918 0.1652 0.5461 0.065 Uiso 1 1 calc R U . . .
C14 C 0.1832(4) 0.1086(4) 0.4271(3) 0.0249(9) Uani 1 1 d . . . . .
C15 C 0.1910(5) 0.0702(4) 0.3336(3) 0.0310(10) Uani 1 1 d . . . . .
H15A H 0.1026 0.0667 0.2965 0.047 Uiso 1 1 calc R U . . .
H15B H 0.2315 -0.0033 0.3368 0.047 Uiso 1 1 calc R U . . .
H15C H 0.2437 0.1231 0.3091 0.047 Uiso 1 1 calc R U . . .
C16 C 0.1185(5) 0.2261(4) 0.4159(4) 0.0360(11) Uani 1 1 d . . . . .
H16A H 0.1152 0.2558 0.4731 0.054 Uiso 1 1 calc R U . . .
H16B H 0.0295 0.2203 0.3800 0.054 Uiso 1 1 calc R U . . .
H16C H 0.1703 0.2757 0.3878 0.054 Uiso 1 1 calc R U . . .
C17 C 0.0920(5) 0.0223(4) 0.4592(4) 0.0338(10) Uani 1 1 d . . . . .
H17A H 0.0813 0.0436 0.5170 0.051 Uiso 1 1 calc R U . . .
H17B H 0.1316 -0.0515 0.4620 0.051 Uiso 1 1 calc R U . . .
H17C H 0.0063 0.0211 0.4186 0.051 Uiso 1 1 calc R U . . .
C18 C 0.2989(4) 0.1521(4) 0.6617(3) 0.0251(9) Uani 1 1 d . . . . .
C19 C 0.2575(6) 0.0395(4) 0.6974(4) 0.0365(11) Uani 1 1 d . . . . .
H19A H 0.2012 -0.0018 0.6499 0.055 Uiso 1 1 calc R U . . .
H19B H 0.2096 0.0544 0.7427 0.055 Uiso 1 1 calc R U . . .
H19C H 0.3357 -0.0043 0.7219 0.055 Uiso 1 1 calc R U . . .
C20 C 0.1764(5) 0.2306(4) 0.6368(4) 0.0340(11) Uani 1 1 d . . . . .
H20A H 0.1066 0.1929 0.5951 0.051 Uiso 1 1 calc R U . . .
H20B H 0.2010 0.2987 0.6106 0.051 Uiso 1 1 calc R U . . .
H20C H 0.1455 0.2492 0.6890 0.051 Uiso 1 1 calc R U . . .
C21 C 0.3980(5) 0.2107(5) 0.7381(3) 0.0352(11) Uani 1 1 d . . . . .
H21A H 0.3523 0.2332 0.7829 0.053 Uiso 1 1 calc R U . . .
H21B H 0.4348 0.2763 0.7158 0.053 Uiso 1 1 calc R U . . .
H21C H 0.4687 0.1592 0.7631 0.053 Uiso 1 1 calc R U . . .
C22 C 0.6882(4) 0.5612(3) 0.4841(3) 0.0211(9) Uani 1 1 d . . . . .
C23 C 0.6363(4) 0.5836(4) 0.5599(3) 0.0207(8) Uani 1 1 d . . . . .
H23 H 0.6862 0.5816 0.6180 0.025 Uiso 1 1 calc R U . . .
C24 C 0.4967(4) 0.6099(4) 0.5351(3) 0.0224(9) Uani 1 1 d . . . . .
C25 C 0.4599(4) 0.6036(4) 0.4381(3) 0.0234(9) Uani 1 1 d . . . . .
C26 C 0.5787(5) 0.5741(3) 0.4108(3) 0.0235(9) Uani 1 1 d . . . . .
H26 H 0.5838 0.5645 0.3520 0.028 Uiso 1 1 calc R U . . .
C27 C 0.8345(5) 0.5469(4) 0.4824(4) 0.0319(11) Uani 1 1 d . . . . .
C28 C 0.8983(5) 0.6657(4) 0.4954(4) 0.0382(12) Uani 1 1 d . . . . .
H28A H 0.9906 0.6606 0.4931 0.057 Uiso 1 1 calc R U . . .
H28B H 0.8914 0.6952 0.5519 0.057 Uiso 1 1 calc R U . . .
H28C H 0.8524 0.7150 0.4492 0.057 Uiso 1 1 calc R U . . .
C29 C 0.8496(6) 0.5018(6) 0.3929(5) 0.059(2) Uani 1 1 d . . . . .
H29A H 0.9426 0.4918 0.3940 0.089 Uiso 1 1 calc R U . . .
H29B H 0.8112 0.5547 0.3472 0.089 Uiso 1 1 calc R U . . .
H29C H 0.8044 0.4305 0.3813 0.089 Uiso 1 1 calc R U . . .
C30 C 0.9039(6) 0.4685(7) 0.5549(6) 0.069(2) Uani 1 1 d . . . . .
H30A H 0.9939 0.4559 0.5494 0.103 Uiso 1 1 calc R U . . .
H30B H 0.8571 0.3977 0.5500 0.103 Uiso 1 1 calc R U . . .
H30C H 0.9049 0.5020 0.6115 0.103 Uiso 1 1 calc R U . . .
C31 C 0.4175(5) 0.6382(4) 0.6069(3) 0.0303(10) Uani 1 1 d . . . . .
C32 C 0.3472(10) 0.7602(7) 0.5815(7) 0.028(3) Uani 0.566(19) 1 d . . P B 1
C33 C 0.5074(9) 0.6480(11) 0.6932(6) 0.035(3) Uani 0.566(19) 1 d . . P B 1
C32A C 0.4263(16) 0.7636(10) 0.6344(11) 0.039(4) Uani 0.434(19) 1 d . . P B 2
C33A C 0.5007(15) 0.5738(14) 0.7043(9) 0.038(4) Uani 0.434(19) 1 d . . P B 2
C34 C 0.2971(7) 0.5632(8) 0.6044(5) 0.070(3) Uani 1 1 d . . . . .
C35 C 0.3332(5) 0.6404(4) 0.3689(4) 0.0347(11) Uani 1 1 d . . . . .
C36 C 0.2041(11) 0.6006(14) 0.3818(8) 0.038(3) Uani 0.61(2) 1 d . . P C 1
C37 C 0.3421(11) 0.5932(13) 0.2704(7) 0.041(3) Uani 0.61(2) 1 d . . P C 1
C38 C 0.3426(11) 0.7717(7) 0.3548(7) 0.040(3) Uani 0.61(2) 1 d . . P C 1
C36A C 0.2101(18) 0.5474(19) 0.3732(14) 0.036(4) Uani 0.39(2) 1 d . . P C 2
C37A C 0.2855(17) 0.7586(12) 0.4050(12) 0.042(6) Uani 0.39(2) 1 d . . P C 2
C38A C 0.3527(19) 0.655(2) 0.2855(12) 0.048(5) Uani 0.39(2) 1 d . . P C 2
H1 H 0.614(5) 0.319(4) 0.565(3) 0.018(11) Uiso 1 1 d . . . . .
H2 H 0.408(5) 0.371(5) 0.519(4) 0.029(13) Uiso 1 1 d . . . . .

loop_
_atom_site_aniso_label
_atom_site_aniso_U_11
_atom_site_aniso_U_22
_atom_site_aniso_U_33
_atom_site_aniso_U_23
_atom_site_aniso_U_13
_atom_site_aniso_U_12
Ru1 0.01788(15) 0.01667(15) 0.01678(14) 0.00032(14) 0.00484(11) 0.00053(14)
Ru2 0.01748(15) 0.01685(15) 0.01973(16) 0.00063(13) 0.00530(12) 0.00017(13)
C1 0.059(3) 0.026(2) 0.023(2) -0.0026(19) 0.017(2) -0.015(2)
C3 0.096(6) 0.048(3) 0.034(3) -0.008(3) 0.027(3) -0.018(4)
O1 0.038(4) 0.033(3) 0.029(3) -0.004(2) 0.020(3) -0.004(3)
C2 0.066(6) 0.034(4) 0.020(4) 0.004(3) -0.001(4) -0.019(4)
C4 0.078(6) 0.045(4) 0.032(4) -0.012(3) 0.032(4) -0.020(4)
O1A 0.026(8) 0.026(7) 0.009(7) 0.004(5) 0.008(6) 0.003(6)
C2A 0.012(10) 0.008(8) 0.050(18) 0.000(11) 0.005(10) -0.004(8)
C4A 0.040(12) 0.034(11) 0.011(10) 0.000(8) 0.010(8) -0.010(9)
C5 0.021(2) 0.0171(19) 0.026(2) -0.0019(16) 0.008(2) -0.0015(16)
C6 0.018(2) 0.0201(19) 0.0168(19) -0.0008(15) 0.0035(16) -0.0003(15)
C7 0.0184(18) 0.0185(18) 0.0204(19) -0.0004(16) 0.0039(15) 0.0007(16)
C8 0.0225(19) 0.0156(18) 0.0197(19) 0.0004(15) 0.0081(15) -0.0028(15)
C9 0.024(2) 0.0181(19) 0.0174(19) 0.0038(16) 0.0054(16) 0.0019(16)
C10 0.022(2) 0.027(2) 0.030(2) -0.0040(18) 0.0084(17) 0.0024(18)
C11 0.027(2) 0.038(3) 0.041(3) -0.001(2) 0.016(2) 0.007(2)
C12 0.043(3) 0.039(3) 0.048(3) 0.007(3) 0.012(3) 0.019(3)
C13 0.021(2) 0.050(3) 0.057(4) -0.020(3) 0.005(2) 0.000(2)
C14 0.021(2) 0.026(2) 0.026(2) -0.0014(18) 0.0028(16) 0.0003(18)
C15 0.029(2) 0.033(2) 0.027(2) -0.0025(18) -0.0028(18) -0.0024(18)
C16 0.031(3) 0.034(2) 0.039(3) -0.001(2) -0.002(2) 0.009(2)
C17 0.024(2) 0.036(2) 0.043(3) -0.002(2) 0.010(2) -0.006(2)
C18 0.028(2) 0.025(2) 0.026(2) -0.0010(17) 0.0138(17) 0.0016(18)
C19 0.048(3) 0.033(2) 0.036(3) 0.002(2) 0.023(2) -0.001(2)
C20 0.033(3) 0.033(2) 0.039(3) -0.004(2) 0.017(2) 0.004(2)
C21 0.042(3) 0.039(3) 0.028(2) -0.005(2) 0.014(2) 0.001(2)
C22 0.0171(19) 0.018(2) 0.030(2) 0.0012(16) 0.0101(17) -0.0049(15)
C23 0.0188(19) 0.0194(18) 0.024(2) 0.0016(16) 0.0048(16) -0.0015(16)
C24 0.018(2) 0.0179(19) 0.032(3) -0.0054(17) 0.0082(18) -0.0039(16)
C25 0.023(2) 0.0167(19) 0.029(2) 0.0022(18) 0.0027(17) 0.0003(17)
C26 0.028(2) 0.020(2) 0.024(2) 0.0051(17) 0.0086(18) 0.0019(18)
C27 0.022(2) 0.025(2) 0.054(3) 0.004(2) 0.020(2) 0.0017(18)
C28 0.029(2) 0.034(3) 0.057(3) -0.009(2) 0.020(2) -0.007(2)
C29 0.051(3) 0.049(3) 0.095(5) -0.031(4) 0.053(4) -0.017(3)
C30 0.025(3) 0.065(4) 0.118(7) 0.049(5) 0.021(3) 0.016(3)
C31 0.029(2) 0.027(2) 0.040(3) -0.011(2) 0.018(2) -0.0054(19)
C32 0.032(6) 0.023(4) 0.034(6) -0.009(3) 0.014(5) 0.008(3)
C33 0.041(5) 0.048(8) 0.019(4) -0.008(4) 0.014(3) -0.008(4)
C32A 0.049(9) 0.025(6) 0.047(9) -0.012(5) 0.024(8) -0.005(5)
C33A 0.054(8) 0.035(9) 0.029(6) 0.001(5) 0.015(6) -0.003(6)
C34 0.054(4) 0.119(7) 0.049(4) -0.040(4) 0.037(3) -0.052(4)
C35 0.031(2) 0.023(2) 0.041(3) -0.001(2) -0.010(2) 0.004(2)
C36 0.025(4) 0.043(7) 0.041(5) 0.003(6) -0.004(4) -0.002(5)
C37 0.055(6) 0.039(6) 0.023(4) 0.000(4) -0.001(4) 0.010(5)
C38 0.048(6) 0.023(4) 0.040(6) 0.004(4) -0.005(4) 0.010(4)
C36A 0.025(7) 0.026(9) 0.050(9) -0.001(8) -0.005(6) 0.000(8)
C37A 0.046(9) 0.027(7) 0.046(11) 0.000(6) -0.002(8) 0.021(6)
C38A 0.060(10) 0.049(13) 0.027(8) 0.006(8) -0.004(7) 0.010(9)

loop_
_atom_type_symbol
_atom_type_description
_atom_type_scat_dispersion_real
_atom_type_scat_dispersion_imag
_atom_type_scat_source
C C 0.0033 0.0016 'International Tables Vol C Tables 4.2.6.8 and 6.1.1.4'
H H 0.0000 0.0000 'International Tables Vol C Tables 4.2.6.8 and 6.1.1.4'
O O 0.0106 0.0060 'International Tables Vol C Tables 4.2.6.8 and 6.1.1.4'
Ru Ru -1.2594 0.8363 'International Tables Vol C Tables 4.2.6.8 and 6.1.1.4'

loop_
_geom_angle_atom_site_label_1
_geom_angle_atom_site_label_2
_geom_angle_atom_site_label_3
_geom_angle
C1 Ru1 C9 143.89(19)
C1 Ru1 C8 152.91(18)
C9 Ru1 C8 38.19(15)
C1 Ru1 C6 93.89(18)
C9 Ru1 C6 61.80(16)
C8 Ru1 C6 63.25(15)
C1 Ru1 C7 114.36(18)
C9 Ru1 C7 63.35(15)
C8 Ru1 C7 38.58(15)
C6 Ru1 C7 37.70(15)
C1 Ru1 C5 106.9(2)
C9 Ru1 C5 37.70(17)
C8 Ru1 C5 64.33(16)
C6 Ru1 C5 37.13(16)
C7 Ru1 C5 63.81(16)
C1 Ru1 Ru2 54.66(14)
C9 Ru1 Ru2 146.31(12)
C8 Ru1 Ru2 145.01(11)
C6 Ru1 Ru2 148.32(11)
C7 Ru1 Ru2 146.34(11)
C5 Ru1 Ru2 146.55(12)
C1 Ru1 H1 79.8(17)
C9 Ru1 H1 99.9(17)
C8 Ru1 H1 126.6(17)
C6 Ru1 H1 137.4(16)
C7 Ru1 H1 163.1(17)
C5 Ru1 H1 104.4(16)
Ru2 Ru1 H1 49.1(16)
C1 Ru1 H2 82.1(19)
C9 Ru1 H2 133.7(19)
C8 Ru1 H2 106.7(19)
C6 Ru1 H2 142.3(18)
C7 Ru1 H2 110.9(18)
C5 Ru1 H2 170.8(19)
Ru2 Ru1 H2 41.2(18)
H1 Ru1 H2 79(2)
C1 Ru2 C23 145.61(19)
C1 Ru2 C24 153.05(19)
C23 Ru2 C24 38.25(15)
C1 Ru2 C26 95.26(18)
C23 Ru2 C26 61.67(17)
C24 Ru2 C26 62.88(18)
C1 Ru2 C22 108.62(18)
C23 Ru2 C22 37.66(16)
C24 Ru2 C22 64.18(15)
C26 Ru2 C22 37.06(17)
C1 Ru2 C25 114.51(19)
C23 Ru2 C25 63.30(16)
C24 Ru2 C25 38.55(17)
C26 Ru2 C25 37.20(17)
C22 Ru2 C25 63.45(16)
C1 Ru2 Ru1 55.51(13)
C23 Ru2 Ru1 144.48(12)
C24 Ru2 Ru1 143.45(12)
C26 Ru2 Ru1 150.64(12)
C22 Ru2 Ru1 147.10(11)
C25 Ru2 Ru1 147.22(11)
C1 Ru2 H1 77.6(16)
C23 Ru2 H1 103.3(16)
C24 Ru2 H1 129.2(16)
C26 Ru2 H1 140.1(15)
C22 Ru2 H1 107.8(15)
C25 Ru2 H1 166.4(16)
Ru1 Ru2 H1 44.5(15)
C1 Ru2 H2 86(2)
C23 Ru2 H2 129(2)
C24 Ru2 H2 102(2)
C26 Ru2 H2 140.9(19)
C22 Ru2 H2 165(2)
C25 Ru2 H2 107.9(19)
Ru1 Ru2 H2 45.0(19)
H1 Ru2 H2 78(2)
O1 C1 C2 106.1(7)
C2A C1 O1A 105.6(15)
C2A C1 Ru2 131.9(12)
O1 C1 Ru2 114.3(4)
C2 C1 Ru2 125.9(6)
O1A C1 Ru2 105.0(6)
C2A C1 Ru1 134.2(14)
O1 C1 Ru1 112.2(4)
C2 C1 Ru1 125.1(5)
O1A C1 Ru1 104.3(6)
Ru2 C1 Ru1 69.82(15)
C4 C3 C2 102.3(6)
C4A C3 C2A 100.5(12)
C4 O1 C1 109.4(7)
C1 C2 C3 102.7(8)
C3 C4 O1 105.7(6)
C4A O1A C1 103.9(14)
C1 C2A C3 105.6(16)
C3 C4A O1A 107.9(14)
C6 C5 C9 104.8(4)
C6 C5 C10 129.3(4)
C9 C5 C10 125.4(4)
C6 C5 Ru1 70.7(2)
C9 C5 Ru1 68.6(2)
C10 C5 Ru1 130.7(3)
C5 C6 C7 111.6(4)
C5 C6 Ru1 72.2(2)
C7 C6 Ru1 71.8(2)
C5 C6 H6 124.2
C7 C6 H6 124.2
Ru1 C6 H6 123.4
C6 C7 C8 105.8(3)
C6 C7 C14 121.6(4)
C8 C7 C14 132.4(4)
C6 C7 Ru1 70.5(2)
C8 C7 Ru1 69.4(2)
C14 C7 Ru1 128.9(3)
C9 C8 C7 106.1(3)
C9 C8 C18 118.6(4)
C7 C8 C18 134.9(4)
C9 C8 Ru1 69.7(2)
C7 C8 Ru1 72.0(2)
C18 C8 Ru1 127.9(3)
C5 C9 C8 111.7(4)
C5 C9 Ru1 73.7(2)
C8 C9 Ru1 72.1(2)
C5 C9 H9 124.2
C8 C9 H9 124.2
Ru1 C9 H9 121.6
C5 C10 C11 111.6(4)
C5 C10 C12 108.2(4)
C11 C10 C12 107.8(4)
C5 C10 C13 110.4(4)
C11 C10 C13 110.4(4)
C12 C10 C13 108.3(5)
C10 C11 H11A 109.5
C10 C11 H11B 109.5
H11A C11 H11B 109.5
C10 C11 H11C 109.5
H11A C11 H11C 109.5
H11B C11 H11C 109.5
C10 C12 H12A 109.5
C10 C12 H12B 109.5
H12A C12 H12B 109.5
C10 C12 H12C 109.5
H12A C12 H12C 109.5
H12B C12 H12C 109.5
C10 C13 H13A 109.5
C10 C13 H13B 109.5
H13A C13 H13B 109.5
C10 C13 H13C 109.5
H13A C13 H13C 109.5
H13B C13 H13C 109.5
C16 C14 C15 106.0(4)
C16 C14 C17 110.8(4)
C15 C14 C17 105.8(4)
C16 C14 C7 114.3(4)
C15 C14 C7 110.4(4)
C17 C14 C7 109.1(4)
C14 C15 H15A 109.5
C14 C15 H15B 109.5
H15A C15 H15B 109.5
C14 C15 H15C 109.5
H15A C15 H15C 109.5
H15B C15 H15C 109.5
C14 C16 H16A 109.5
C14 C16 H16B 109.5
H16A C16 H16B 109.5
C14 C16 H16C 109.5
H16A C16 H16C 109.5
H16B C16 H16C 109.5
C14 C17 H17A 109.5
C14 C17 H17B 109.5
H17A C17 H17B 109.5
C14 C17 H17C 109.5
H17A C17 H17C 109.5
H17B C17 H17C 109.5
C19 C18 C21 107.6(4)
C19 C18 C20 109.5(4)
C21 C18 C20 106.4(4)
C19 C18 C8 107.7(4)
C21 C18 C8 110.0(4)
C20 C18 C8 115.3(4)
C18 C19 H19A 109.5
C18 C19 H19B 109.5
H19A C19 H19B 109.5
C18 C19 H19C 109.5
H19A C19 H19C 109.5
H19B C19 H19C 109.5
C18 C20 H20A 109.5
C18 C20 H20B 109.5
H20A C20 H20B 109.5
C18 C20 H20C 109.5
H20A C20 H20C 109.5
H20B C20 H20C 109.5
C18 C21 H21A 109.5
C18 C21 H21B 109.5
H21A C21 H21B 109.5
C18 C21 H21C 109.5
H21A C21 H21C 109.5
H21B C21 H21C 109.5
C26 C22 C23 105.3(4)
C26 C22 C27 127.5(4)
C23 C22 C27 126.4(4)
C26 C22 Ru2 71.4(2)
C23 C22 Ru2 69.1(2)
C27 C22 Ru2 131.5(3)
C22 C23 C24 111.1(4)
C22 C23 Ru2 73.3(2)
C24 C23 Ru2 72.0(2)
C22 C23 H23 124.5
C24 C23 H23 124.5
Ru2 C23 H23 121.8
C23 C24 C25 105.9(4)
C23 C24 C31 120.6(4)
C25 C24 C31 133.5(4)
C23 C24 Ru2 69.7(2)
C25 C24 Ru2 72.1(2)
C31 C24 Ru2 122.8(3)
C26 C25 C24 106.1(4)
C26 C25 C35 120.4(4)
C24 C25 C35 132.6(4)
C26 C25 Ru2 70.9(2)
C24 C25 Ru2 69.4(2)
C35 C25 Ru2 132.6(3)
C22 C26 C25 111.6(4)
C22 C26 Ru2 71.5(2)
C25 C26 Ru2 71.9(2)
C22 C26 H26 124.2
C25 C26 H26 124.2
Ru2 C26 H26 123.9
C30 C27 C22 111.1(4)
C30 C27 C29 109.5(6)
C22 C27 C29 111.0(5)
C30 C27 C28 110.3(5)
C22 C27 C28 106.8(4)
C29 C27 C28 108.0(4)
C27 C28 H28A 109.5
C27 C28 H28B 109.5
H28A C28 H28B 109.5
C27 C28 H28C 109.5
H28A C28 H28C 109.5
H28B C28 H28C 109.5
C27 C29 H29A 109.5
C27 C29 H29B 109.5
H29A C29 H29B 109.5
C27 C29 H29C 109.5
H29A C29 H29C 109.5
H29B C29 H29C 109.5
C27 C30 H30A 109.5
C27 C30 H30B 109.5
H30A C30 H30B 109.5
C27 C30 H30C 109.5
H30A C30 H30C 109.5
H30B C30 H30C 109.5
C33 C31 C34 114.7(6)
C34 C31 C32A 124.6(7)
C33 C31 C24 110.5(5)
C34 C31 C24 114.3(4)
C32A C31 C24 113.4(6)
C33 C31 C32 108.0(7)
C34 C31 C32 101.4(6)
C24 C31 C32 107.1(5)
C34 C31 C33A 90.3(7)
C32A C31 C33A 101.3(8)
C24 C31 C33A 107.1(6)
C38A C35 C25 114.2(9)
C36 C35 C25 117.5(6)
C36 C35 C38 114.9(8)
C25 C35 C38 107.7(5)
C38A C35 C37A 109.8(12)
C25 C35 C37A 106.0(6)
C36 C35 C37 105.1(7)
C25 C35 C37 109.4(5)
C38 C35 C37 100.8(7)
C38A C35 C36A 113.1(12)
C25 C35 C36A 108.1(7)
C37A C35 C36A 105.0(10)

loop_
_geom_bond_atom_site_label_1
_geom_bond_atom_site_label_2
_geom_bond_distance
Ru1 C1 2.117(5)
Ru1 C9 2.166(4)
Ru1 C8 2.197(4)
Ru1 C6 2.214(4)
Ru1 C7 2.232(4)
Ru1 C5 2.233(4)
Ru1 Ru2 2.4107(4)
Ru1 H1 1.69(5)
Ru1 H2 1.71(5)
Ru2 C1 2.095(5)
Ru2 C23 2.172(4)
Ru2 C24 2.202(4)
Ru2 C26 2.225(4)
Ru2 C22 2.227(4)
Ru2 C25 2.238(4)
Ru2 H1 1.83(5)
Ru2 H2 1.59(6)
C1 C2A 1.29(3)
C1 O1 1.464(9)
C1 C2 1.473(9)
C1 O1A 1.668(16)
C3 C4A 1.38(2)
C3 C4 1.429(13)
C3 C2 1.596(15)
C3 C2A 1.70(3)
O1 C4 1.458(9)
O1A C4A 1.47(2)
C5 C6 1.416(6)
C5 C9 1.423(6)
C5 C10 1.516(6)
C6 C7 1.437(6)
C6 H6 0.9300
C7 C8 1.463(6)
C7 C14 1.544(6)
C8 C9 1.428(6)
C8 C18 1.547(6)
C9 H9 0.9300
C10 C11 1.520(7)
C10 C12 1.528(7)
C10 C13 1.538(7)
C11 H11A 0.9600
C11 H11B 0.9600
C11 H11C 0.9600
C12 H12A 0.9600
C12 H12B 0.9600
C12 H12C 0.9600
C13 H13A 0.9600
C13 H13B 0.9600
C13 H13C 0.9600
C14 C16 1.533(7)
C14 C15 1.536(7)
C14 C17 1.543(6)
C15 H15A 0.9600
C15 H15B 0.9600
C15 H15C 0.9600
C16 H16A 0.9600
C16 H16B 0.9600
C16 H16C 0.9600
C17 H17A 0.9600
C17 H17B 0.9600
C17 H17C 0.9600
C18 C19 1.538(7)
C18 C21 1.540(7)
C18 C20 1.542(7)
C19 H19A 0.9600
C19 H19B 0.9600
C19 H19C 0.9600
C20 H20A 0.9600
C20 H20B 0.9600
C20 H20C 0.9600
C21 H21A 0.9600
C21 H21B 0.9600
C21 H21C 0.9600
C22 C26 1.415(6)
C22 C23 1.421(6)
C22 C27 1.519(6)
C23 C24 1.433(6)
C23 H23 0.9300
C24 C25 1.466(7)
C24 C31 1.556(6)
C25 C26 1.423(7)
C25 C35 1.551(6)
C26 H26 0.9300
C27 C30 1.505(9)
C27 C29 1.525(8)
C27 C28 1.544(7)
C28 H28A 0.9600
C28 H28B 0.9600
C28 H28C 0.9600
C29 H29A 0.9600
C29 H29B 0.9600
C29 H29C 0.9600
C30 H30A 0.9600
C30 H30B 0.9600
C30 H30C 0.9600
C31 C33 1.447(10)
C31 C34 1.516(7)
C31 C32A 1.539(12)
C31 C32 1.622(10)
C31 C33A 1.732(16)
C35 C38A 1.362(18)
C35 C36 1.464(13)
C35 C38 1.573(10)
C35 C37A 1.622(15)
C35 C37 1.646(13)
C35 C36A 1.69(2)

loop_
_geom_torsion_atom_site_label_1
_geom_torsion_atom_site_label_2
_geom_torsion_atom_site_label_3
_geom_torsion_atom_site_label_4
_geom_torsion
C2 C1 O1 C4 -0.4(7)
Ru2 C1 O1 C4 -143.5(4)
Ru1 C1 O1 C4 139.5(4)
O1 C1 C2 C3 21.3(6)
Ru2 C1 C2 C3 158.8(4)
Ru1 C1 C2 C3 -111.9(7)
C4 C3 C2 C1 -35.4(7)
C2 C3 C4 O1 35.4(7)
C1 O1 C4 C3 -23.6(7)
C2A C1 O1A C4A 3.2(16)
Ru2 C1 O1A C4A 145.7(11)
Ru1 C1 O1A C4A -141.8(11)
O1A C1 C2A C3 -24.1(16)
Ru2 C1 C2A C3 -151.9(7)
Ru1 C1 C2A C3 105(2)
C4A C3 C2A C1 40.5(19)
C2A C3 C4A O1A -37.3(18)
C1 O1A C4A C3 25.0(17)
C9 C5 C6 C7 -0.8(5)
C10 C5 C6 C7 171.3(4)
Ru1 C5 C6 C7 -61.3(3)
C9 C5 C6 Ru1 60.5(3)
C10 C5 C6 Ru1 -127.3(5)
C5 C6 C7 C8 0.7(5)
Ru1 C6 C7 C8 -60.8(3)
C5 C6 C7 C14 -174.1(4)
Ru1 C6 C7 C14 124.4(4)
C5 C6 C7 Ru1 61.5(3)
C6 C7 C8 C9 -0.3(4)
C14 C7 C8 C9 173.7(4)
Ru1 C7 C8 C9 -61.8(3)
C6 C7 C8 C18 -172.5(4)
C14 C7 C8 C18 1.5(8)
Ru1 C7 C8 C18 126.0(5)
C6 C7 C8 Ru1 61.5(3)
C14 C7 C8 Ru1 -124.5(5)
C6 C5 C9 C8 0.6(5)
C10 C5 C9 C8 -171.9(4)
Ru1 C5 C9 C8 62.5(3)
C6 C5 C9 Ru1 -61.9(3)
C10 C5 C9 Ru1 125.5(4)
C7 C8 C9 C5 -0.2(5)
C18 C8 C9 C5 173.5(4)
Ru1 C8 C9 C5 -63.5(3)
C7 C8 C9 Ru1 63.3(3)
C18 C8 C9 Ru1 -122.9(3)
C6 C5 C10 C11 10.3(6)
C9 C5 C10 C11 -179.0(4)
Ru1 C5 C10 C11 -87.8(5)
C6 C5 C10 C12 -108.2(6)
C9 C5 C10 C12 62.6(5)
Ru1 C5 C10 C12 153.8(4)
C6 C5 C10 C13 133.5(5)
C9 C5 C10 C13 -55.8(6)
Ru1 C5 C10 C13 35.4(6)
C6 C7 C14 C16 -120.4(5)
C8 C7 C14 C16 66.3(6)
Ru1 C7 C14 C16 -30.9(6)
C6 C7 C14 C15 -1.0(6)
C8 C7 C14 C15 -174.3(4)
Ru1 C7 C14 C15 88.6(4)
C6 C7 C14 C17 114.9(5)
C8 C7 C14 C17 -58.3(6)
Ru1 C7 C14 C17 -155.5(3)
C9 C8 C18 C19 -84.5(5)
C7 C8 C18 C19 87.0(6)
Ru1 C8 C18 C19 -170.2(3)
C9 C8 C18 C21 32.5(5)
C7 C8 C18 C21 -156.0(5)
Ru1 C8 C18 C21 -53.1(5)
C9 C8 C18 C20 152.8(4)
C7 C8 C18 C20 -35.7(7)
Ru1 C8 C18 C20 67.2(5)
C26 C22 C23 C24 0.2(5)
C27 C22 C23 C24 170.7(4)
Ru2 C22 C23 C24 -62.5(3)
C26 C22 C23 Ru2 62.7(3)
C27 C22 C23 Ru2 -126.8(4)
C22 C23 C24 C25 -0.1(5)
Ru2 C23 C24 C25 -63.4(3)
C22 C23 C24 C31 -179.7(4)
Ru2 C23 C24 C31 117.0(4)
C22 C23 C24 Ru2 63.3(3)
C23 C24 C25 C26 0.1(5)
C31 C24 C25 C26 179.6(4)
Ru2 C24 C25 C26 -61.8(3)
C23 C24 C25 C35 -168.6(5)
C31 C24 C25 C35 10.9(8)
Ru2 C24 C25 C35 129.5(5)
C23 C24 C25 Ru2 61.9(3)
C31 C24 C25 Ru2 -118.6(5)
C23 C22 C26 C25 -0.1(5)
C27 C22 C26 C25 -170.5(4)
Ru2 C22 C26 C25 61.0(3)
C23 C22 C26 Ru2 -61.1(3)
C27 C22 C26 Ru2 128.5(4)
C24 C25 C26 C22 0.0(5)
C35 C25 C26 C22 170.4(4)
Ru2 C25 C26 C22 -60.8(3)
C24 C25 C26 Ru2 60.8(3)
C35 C25 C26 Ru2 -128.8(4)
C26 C22 C27 C30 -144.5(6)
C23 C22 C27 C30 47.0(7)
Ru2 C22 C27 C30 -46.4(7)
C26 C22 C27 C29 -22.4(6)
C23 C22 C27 C29 169.2(5)
Ru2 C22 C27 C29 75.8(6)
C26 C22 C27 C28 95.1(5)
C23 C22 C27 C28 -73.3(6)
Ru2 C22 C27 C28 -166.7(4)
C23 C24 C31 C33 7.7(8)
C25 C24 C31 C33 -171.8(7)
Ru2 C24 C31 C33 92.1(7)
C23 C24 C31 C34 -123.5(6)
C25 C24 C31 C34 57.0(8)
Ru2 C24 C31 C34 -39.1(7)
C23 C24 C31 C32A 85.7(9)
C25 C24 C31 C32A -93.8(9)
Ru2 C24 C31 C32A 170.1(8)
C23 C24 C31 C32 125.1(5)
C25 C24 C31 C32 -54.4(7)
Ru2 C24 C31 C32 -150.5(5)
C23 C24 C31 C33A -25.2(8)
C25 C24 C31 C33A 155.4(7)
Ru2 C24 C31 C33A 59.2(7)
C26 C25 C35 C38A -8.0(14)
C24 C25 C35 C38A 159.4(13)
Ru2 C25 C35 C38A -99.4(14)
C26 C25 C35 C36 140.9(9)
C24 C25 C35 C36 -51.8(10)
Ru2 C25 C35 C36 49.4(10)
C26 C25 C35 C38 -87.4(7)
C24 C25 C35 C38 79.9(8)
Ru2 C25 C35 C38 -178.9(6)
C26 C25 C35 C37A -129.0(9)
C24 C25 C35 C37A 38.4(10)
Ru2 C25 C35 C37A 139.6(8)
C26 C25 C35 C37 21.3(8)
C24 C25 C35 C37 -171.4(7)
Ru2 C25 C35 C37 -70.1(8)
C26 C25 C35 C36A 118.9(9)
C24 C25 C35 C36A -73.8(10)
Ru2 C25 C35 C36A 27.5(10)
